data_4021503
loop_
_publ_author_name
'Gabriela Islas-Gonz\'alez'
'Jordi Benet-Buchholz'
'Miguel A. Maestro'
'Antoni Riera'
'Miquel A. Peric\`as'

_publ_contact_author
;
    Dr. Benet-Buchholz, Jordi
    Institut Catal\`a d'Investigaci\'o Qu\'imica    
    X-ray Diffraction Unit
    Avgda. Pa\"isos Catalans s/n
    E-43007 Tarragona
    Spain
;
_publ_contact_author_email jbenet@iciq.es
_publ_contact_author_fax '+34 977 920 221'
_publ_contact_author_phone '+34 977 920 204'
_publ_section_title
;
 Boron Trifluoride-Induced, New Stereospecific Rearrangements of
 Chiral Epoxy Ethers. Ready Access to Enantiopure
 4-(Diarylmethyl)-1,3-dioxolanes and 4,5-Disubstituted
 Tetrahydrobenzo[c]oxepin-4-ols
;
_journal_name_full 'Journal of Organic Chemistry'
_journal_page_first 1537
_journal_page_last 1544
_journal_paper_doi 10.1021/jo052208e
_journal_volume 71
_journal_year 2006
_chemical_formula_sum 'C18 H20 O4'
_chemical_formula_weight 300.34
_chemical_name_common
;
 Benzo[c]oxepin
;
_chemical_name_systematic
; 
 ? 
;
_space_group_IT_number 14
_symmetry_cell_setting monoclinic
_symmetry_space_group_name_Hall '-P 2yn'
_symmetry_space_group_name_H-M 'P 1 21/n 1'
_atom_sites_solution_hydrogens geom
_atom_sites_solution_primary direct
_atom_sites_solution_secondary difmap
_audit_creation_method SHELXL-97
_cell_angle_alpha 90.00
_cell_angle_beta 99.434(4)
_cell_angle_gamma 90.00
_cell_formula_units_Z 4
_cell_length_a 14.8358(16)
_cell_length_b 5.6888(6)
_cell_length_c 17.707(2)
_cell_measurement_temperature 153(2)
_cell_measurement_theta_max
;
 Slow evaporation of ethanol at room temperature
;
_cell_volume 1474.2(3)
_computing_cell_refinement 'Bruker SAINT program Vers. 5.0'
_computing_data_collection 'Bruker SMART CCD area detector system'
_computing_data_reduction 'Bruker SAINT program Vers. 5.0'
_computing_molecular_graphics 'SHELXL-97 (Sheldrick, 1997)'
_computing_publication_material 'SHELXL-97 (Sheldrick, 1997)'
_computing_structure_refinement 'SHELXL-97 (Sheldrick, 1997)'
_computing_structure_solution 'SHELXS-97 (Sheldrick, 1990)'
_diffrn_ambient_temperature 153(2)
_diffrn_detector_area_resol_mean 512
_diffrn_detector_type 'Smart 1000 CCD area detector'
_diffrn_measured_fraction_theta_full 0.979
_diffrn_measured_fraction_theta_max 0.979
_diffrn_measurement_device_type 'four-circle diffractometer Bruker P4'
_diffrn_measurement_method
;
 Fullsphere data collection, phi and omega scans,
 in omega at 0.3 deg scan width, three runs with 98, 67 and 67 frames, phi=0 deg
 in phi at 0.3 deg scan width, two runs with 1207 frames, omega=-32 deg
;
_diffrn_measurement_specimen_support 'magnetic support whith 10 micron nylon fiber cryoloop'
_diffrn_radiation_monochromator graphite
_diffrn_radiation_type MoK\a
_diffrn_radiation_wavelength 0.71073
_diffrn_reflns_av_R_equivalents 0.0848
_diffrn_reflns_av_sigmaI/netI 0.0792
_diffrn_reflns_limit_h_max 21
_diffrn_reflns_limit_h_min -21
_diffrn_reflns_limit_k_max 8
_diffrn_reflns_limit_k_min -8
_diffrn_reflns_limit_l_max 25
_diffrn_reflns_limit_l_min -25
_diffrn_reflns_number 21142
_diffrn_reflns_theta_full 31.00
_diffrn_reflns_theta_max 31.00
_diffrn_reflns_theta_min 1.66
_diffrn_source 'rotating anode X-ray tube'
_diffrn_source_current 240
_diffrn_source_power 45
_diffrn_source_size '10 mm x 0.5 mm fine focus'
_diffrn_source_type 'MACScience Co. M18X-HF'
_exptl_absorpt_coefficient_mu 0.095
_exptl_absorpt_correction_T_max 1.000000
_exptl_absorpt_correction_T_min 0.766391
_exptl_absorpt_correction_type empirical
_exptl_absorpt_process_details
; 
 Siemens SADABS program multi-scan
 Blessing, Acta Cryst. (1995) A51 33-38
;
_exptl_crystal_colour colorless
_exptl_crystal_density_diffrn 1.353
_exptl_crystal_density_method 'not measured'
_exptl_crystal_description needle
_exptl_crystal_F_000 640
_exptl_crystal_size_max 0.40
_exptl_crystal_size_mid 0.02
_exptl_crystal_size_min 0.006
_refine_diff_density_max 0.295
_refine_diff_density_min -0.312
_refine_diff_density_rms 0.061
_refine_ls_extinction_method none
_refine_ls_goodness_of_fit_ref 0.911
_refine_ls_hydrogen_treatment refall
_refine_ls_matrix_type full
_refine_ls_number_parameters 240
_refine_ls_number_reflns 4598
_refine_ls_number_restraints 0
_refine_ls_restrained_S_all 0.911
_refine_ls_R_factor_all 0.0996
_refine_ls_R_factor_gt 0.0527
_refine_ls_shift/su_max 0.000
_refine_ls_shift/su_mean 0.000
_refine_ls_structure_factor_coef Fsqd
_refine_ls_weighting_details 'calc w=1/[\s^2^(Fo^2^)+(0.0627P)^2^+0.0000P] where P=(Fo^2^+2Fc^2^)/3'
_refine_ls_weighting_scheme calc
_refine_ls_wR_factor_gt 0.1109
_refine_ls_wR_factor_ref 0.1239
_reflns_number_gt 2765
_reflns_number_total 4598
_reflns_threshold_expression >2sigma(I)
_cod_data_source_file jo052208esi20051025_100454.cif
_cod_depositor_comments
;
The following automatic conversions were performed:
'_symmetry_cell_setting' value 'Monoclinic' changed to 'monoclinic'
according to '/home/saulius/struct/CIF-dictionaries/cif_core.dic'
dictionary named 'cif_core.dic' version 2.4.1 from 2010-06-29.

Automatic conversion script
Id: cif_fix_enum 1527 2010-12-29 10:47:43Z saulius 
;
_cod_original_sg_symbol_H-M 'P 21/n'
_cod_database_code 4021503

loop_
_symmetry_equiv_pos_as_xyz
'x, y, z'
'-x+1/2, y+1/2, -z+1/2'
'-x, -y, -z'
'x-1/2, -y-1/2, z-1/2'

loop_
_atom_site_label
_atom_site_type_symbol
_atom_site_fract_x
_atom_site_fract_y
_atom_site_fract_z
_atom_site_U_iso_or_equiv
_atom_site_adp_type
_atom_site_occupancy
_atom_site_symmetry_multiplicity
_atom_site_calc_flag
_atom_site_refinement_flags
O1 O 0.15690(7) -0.17104(19) -0.01560(7) 0.0245(3) Uani 1 1 d .
C1 C 0.24588(10) 0.0550(3) 0.08950(8) 0.0189(3) Uani 1 1 d .
O2 O 0.07499(8) 0.3405(2) -0.00851(7) 0.0253(3) Uani 1 1 d .
H2C H 0.0844(15) 0.496(5) -0.0067(12) 0.052(7) Uiso 1 1 d .
C2 C 0.16438(12) -0.0990(3) 0.06236(10) 0.0247(4) Uani 1 1 d .
H2A H 0.1732(14) -0.241(4) 0.0917(12) 0.042(6) Uiso 1 1 d .
H2B H 0.1064(13) -0.016(3) 0.0678(10) 0.029(5) Uiso 1 1 d .
O3 O 0.37656(7) 0.5405(2) 0.03341(6) 0.0210(2) Uani 1 1 d .
C3 C 0.10663(11) -0.0166(3) -0.06985(9) 0.0212(3) Uani 1 1 d .
H3A H 0.0418(12) -0.037(3) -0.0686(9) 0.022(4) Uiso 1 1 d .
H3B H 0.1209(11) -0.075(3) -0.1197(10) 0.023(4) Uiso 1 1 d .
O4 O 0.41170(8) 0.1238(2) 0.26866(6) 0.0289(3) Uani 1 1 d .
C4 C 0.12960(10) 0.2416(3) -0.05993(9) 0.0188(3) Uani 1 1 d .
H4A H 0.1111(11) 0.320(3) -0.1132(10) 0.022(4) Uiso 1 1 d .
C5 C 0.23119(10) 0.3020(3) -0.03545(8) 0.0162(3) Uani 1 1 d .
H5A H 0.2314(11) 0.471(3) -0.0335(9) 0.016(4) Uiso 1 1 d .
C6 C 0.27441(10) 0.2340(3) 0.04544(8) 0.0163(3) Uani 1 1 d .
C7 C 0.34965(10) 0.3699(3) 0.07951(8) 0.0166(3) Uani 1 1 d .
C8 C 0.39321(10) 0.3327(3) 0.15376(9) 0.0195(3) Uani 1 1 d .
H8A H 0.4447(11) 0.431(3) 0.1777(9) 0.018(4) Uiso 1 1 d .
C9 C 0.36302(10) 0.1512(3) 0.19600(8) 0.0209(3) Uani 1 1 d .
C10 C 0.29063(11) 0.0118(3) 0.16452(9) 0.0215(3) Uani 1 1 d .
H10A H 0.2705(12) -0.123(3) 0.1926(10) 0.028(5) Uiso 1 1 d .
C11 C 0.28585(9) 0.2260(3) -0.09685(8) 0.0164(3) Uani 1 1 d .
C12 C 0.32976(10) 0.0101(3) -0.09568(9) 0.0216(3) Uani 1 1 d .
H12A H 0.3254(13) -0.108(4) -0.0550(11) 0.040(6) Uiso 1 1 d .
C13 C 0.38025(11) -0.0462(3) -0.15278(10) 0.0274(4) Uani 1 1 d .
H13A H 0.4097(15) -0.190(4) -0.1524(12) 0.042(6) Uiso 1 1 d .
C14 C 0.38610(5) 0.10965(15) -0.21173(4) 0.0310(4) Uani 1 1 d .
H14A H 0.4210 0.0705 -0.2504 0.053(6) Uiso 1 1 calc R
C15 C 0.34118(5) 0.32102(15) -0.21412(4) 0.0308(4) Uani 1 1 d R
H15A H 0.3440 0.4273 -0.2551 0.036(5) Uiso 1 1 calc R
C16 C 0.29164(5) 0.37972(15) -0.15672(4) 0.0228(3) Uani 1 1 d R
H16A H 0.2613 0.5272 -0.1585 0.035(5) Uiso 1 1 d R
C17 C 0.45275(5) 0.68373(15) 0.06440(4) 0.0246(4) Uani 1 1 d R
H17A H 0.4661 0.7942 0.0252 0.039(6) Uiso 1 1 d R
H17B H 0.5062 0.5837 0.0807 0.023(5) Uiso 1 1 d R
H17C H 0.4382 0.7715 0.1085 0.039(6) Uiso 1 1 d R
C18 C 0.39213(5) -0.07896(15) 0.31005(4) 0.0340(4) Uani 1 1 d R
H18A H 0.4339 -0.0854 0.3590 0.047(6) Uiso 1 1 d R
H18B H 0.4001 -0.2201 0.2801 0.038(6) Uiso 1 1 d R
H18C H 0.3290 -0.0711 0.3196 0.038(5) Uiso 1 1 d R

loop_
_atom_site_aniso_label
_atom_site_aniso_U_11
_atom_site_aniso_U_22
_atom_site_aniso_U_33
_atom_site_aniso_U_23
_atom_site_aniso_U_13
_atom_site_aniso_U_12
O1 0.0223(6) 0.0190(6) 0.0320(6) -0.0052(5) 0.0038(5) 0.0006(5)
C1 0.0164(7) 0.0202(8) 0.0215(7) -0.0007(6) 0.0076(6) 0.0006(6)
O2 0.0186(6) 0.0244(7) 0.0356(7) -0.0065(5) 0.0129(5) 0.0034(5)
C2 0.0240(8) 0.0243(9) 0.0267(8) 0.0019(7) 0.0068(7) -0.0052(7)
O3 0.0186(5) 0.0240(6) 0.0199(5) 0.0033(4) 0.0015(4) -0.0078(4)
C3 0.0156(7) 0.0227(8) 0.0253(8) -0.0045(6) 0.0037(6) -0.0008(6)
O4 0.0316(6) 0.0396(7) 0.0156(5) 0.0063(5) 0.0040(5) 0.0015(6)
C4 0.0133(7) 0.0227(8) 0.0211(8) -0.0043(6) 0.0052(6) 0.0034(6)
C5 0.0149(7) 0.0168(7) 0.0171(7) -0.0021(6) 0.0035(5) 0.0003(6)
C6 0.0144(7) 0.0178(7) 0.0177(7) -0.0022(6) 0.0054(5) 0.0016(6)
C7 0.0152(7) 0.0184(7) 0.0174(7) 0.0003(6) 0.0063(5) 0.0005(6)
C8 0.0180(7) 0.0231(8) 0.0179(7) -0.0020(6) 0.0045(6) -0.0009(6)
C9 0.0212(7) 0.0276(8) 0.0151(7) 0.0009(6) 0.0065(6) 0.0062(6)
C10 0.0223(8) 0.0236(8) 0.0207(8) 0.0038(6) 0.0099(6) 0.0024(6)
C11 0.0116(6) 0.0212(8) 0.0161(7) -0.0028(6) 0.0012(5) -0.0017(6)
C12 0.0160(7) 0.0243(8) 0.0251(8) -0.0014(7) 0.0050(6) 0.0010(6)
C13 0.0157(7) 0.0322(9) 0.0354(10) -0.0111(8) 0.0076(7) 0.0003(7)
C14 0.0217(8) 0.0496(12) 0.0237(8) -0.0135(8) 0.0097(7) -0.0100(8)
C15 0.0302(9) 0.0467(11) 0.0163(8) -0.0001(7) 0.0062(7) -0.0082(8)
C16 0.0219(8) 0.0269(9) 0.0191(7) 0.0018(6) 0.0019(6) -0.0001(7)
C17 0.0188(7) 0.0269(8) 0.0273(8) 0.0007(7) 0.0016(6) -0.0071(6)
C18 0.0470(12) 0.0363(11) 0.0199(8) 0.0074(7) 0.0093(8) 0.0070(9)

loop_
_atom_type_symbol
_atom_type_description
_atom_type_scat_dispersion_real
_atom_type_scat_dispersion_imag
_atom_type_scat_source
C C 0.0033 0.0016 'International Tables Vol C Tables 4.2.6.8 and 6.1.1.4'
H H 0.0000 0.0000 'International Tables Vol C Tables 4.2.6.8 and 6.1.1.4'
O O 0.0106 0.0060 'International Tables Vol C Tables 4.2.6.8 and 6.1.1.4'

loop_
_geom_angle_atom_site_label_1
_geom_angle_atom_site_label_2
_geom_angle_atom_site_label_3
_geom_angle
C3 O1 C2 115.19(13)
C6 C1 C10 121.21(14)
C6 C1 C2 123.30(14)
C10 C1 C2 115.46(14)
O1 C2 C1 114.01(13)
C7 O3 C17 117.73(10)
O1 C3 C4 116.06(13)
C9 O4 C18 116.96(11)
O2 C4 C3 108.41(13)
O2 C4 C5 111.36(12)
C3 C4 C5 116.22(13)
C6 C5 C11 114.14(12)
C6 C5 C4 116.84(12)
C11 C5 C4 110.35(11)
C1 C6 C7 117.00(13)
C1 C6 C5 126.51(13)
C7 C6 C5 116.48(13)
O3 C7 C8 122.59(13)
O3 C7 C6 114.94(12)
C8 C7 C6 122.47(14)
C7 C8 C9 118.89(14)
C10 C9 O4 124.59(14)
C10 C9 C8 120.53(14)
O4 C9 C8 114.87(14)
C9 C10 C1 119.87(15)
C16 C11 C12 118.75(13)
C16 C11 C5 118.29(12)
C12 C11 C5 122.96(14)
C11 C12 C13 120.00(16)
C14 C13 C12 120.60(16)
C15 C14 C13 119.65(8)
C14 C15 C16 120.1
C11 C16 C15 120.93(7)

loop_
_geom_bond_atom_site_label_1
_geom_bond_atom_site_label_2
_geom_bond_distance
O1 C3 1.4199(19)
O1 C2 1.427(2)
C1 C6 1.390(2)
C1 C10 1.406(2)
C1 C2 1.507(2)
O2 C4 1.4296(18)
O3 C7 1.3694(18)
O3 C17 1.4279(12)
C3 C4 1.512(2)
O4 C9 1.3771(18)
O4 C18 1.4217(14)
C4 C5 1.537(2)
C5 C6 1.520(2)
C5 C11 1.522(2)
C6 C7 1.409(2)
C7 C8 1.383(2)
C8 C9 1.391(2)
C9 C10 1.377(2)
C11 C16 1.3877(17)
C11 C12 1.389(2)
C12 C13 1.391(2)
C13 C14 1.383(2)
C14 C15 1.3721
C15 C16 1.3890

loop_
_geom_torsion_atom_site_label_1
_geom_torsion_atom_site_label_2
_geom_torsion_atom_site_label_3
_geom_torsion_atom_site_label_4
_geom_torsion
C3 O1 C2 C1 -89.17(17)
C6 C1 C2 O1 41.3(2)
C10 C1 C2 O1 -140.77(15)
C2 O1 C3 C4 46.57(18)
O1 C3 C4 O2 -87.54(15)
O1 C3 C4 C5 38.74(19)
O2 C4 C5 C6 55.65(18)
C3 C4 C5 C6 -69.14(17)
O2 C4 C5 C11 -171.77(13)
C3 C4 C5 C11 63.44(17)
C10 C1 C6 C7 -0.3(2)
C2 C1 C6 C7 177.52(15)
C10 C1 C6 C5 -178.74(14)
C2 C1 C6 C5 -1.0(2)
C11 C5 C6 C1 -105.55(17)
C4 C5 C6 C1 25.3(2)
C11 C5 C6 C7 75.96(17)
C4 C5 C6 C7 -153.21(13)
C17 O3 C7 C8 -0.01(19)
C17 O3 C7 C6 -179.71(11)
C1 C6 C7 O3 178.62(13)
C5 C6 C7 O3 -2.75(19)
C1 C6 C7 C8 -1.1(2)
C5 C6 C7 C8 177.55(13)
O3 C7 C8 C9 -178.27(14)
C6 C7 C8 C9 1.4(2)
C18 O4 C9 C10 7.6(2)
C18 O4 C9 C8 -171.29(12)
C7 C8 C9 C10 -0.4(2)
C7 C8 C9 O4 178.57(13)
O4 C9 C10 C1 -179.76(14)
C8 C9 C10 C1 -0.9(2)
C6 C1 C10 C9 1.3(2)
C2 C1 C10 C9 -176.70(15)
C6 C5 C11 C16 -140.15(12)
C4 C5 C11 C16 85.91(15)
C6 C5 C11 C12 40.06(19)
C4 C5 C11 C12 -93.89(16)
C16 C11 C12 C13 1.6(2)
C5 C11 C12 C13 -178.61(14)
C11 C12 C13 C14 -1.0(2)
C12 C13 C14 C15 -0.42(18)
C13 C14 C15 C16 1.28(9)
C12 C11 C16 C15 -0.74(15)
C5 C11 C16 C15 179.46(8)
C14 C15 C16 C11 -0.71(7)
